data_4078554
loop_
_publ_author_name
'Bates, Joshua I.'
'Gates, Derek P.'

_publ_section_title
;
 4-Phosphino-Substituted N-Heterocyclic Carbenes (NHCs) from the Abnormal
 Reaction of NHCs with Phosphaalkenes
;
_journal_issue 12
_journal_name_full Organometallics
_journal_page_first 4529
_journal_paper_doi 10.1021/om3003174
_journal_volume 31
_journal_year 2012
_chemical_formula_moiety '2(C51 H57 Cl Ir N2 P), 3(C H2 Cl2)'
_chemical_formula_sum 'C105 H120 Cl8 Ir2 N4 P2'
_chemical_formula_weight 2167.99
_chemical_name_systematic
;
 ?
;
_space_group_IT_number 2
_symmetry_cell_setting triclinic
_symmetry_space_group_name_Hall '-P 1'
_symmetry_space_group_name_H-M 'P -1'
_atom_sites_solution_hydrogens geom
_atom_sites_solution_primary direct
_atom_sites_solution_secondary difmap
_audit_creation_method SHELXL-97
_cell_angle_alpha 89.941(4)
_cell_angle_beta 68.341(5)
_cell_angle_gamma 76.550(4)
_cell_formula_units_Z 2
_cell_length_a 15.9409(13)
_cell_length_b 16.1210(12)
_cell_length_c 20.8548(15)
_cell_measurement_reflns_used 36890
_cell_measurement_temperature 100(2)
_cell_measurement_theta_max 28.2
_cell_measurement_theta_min 1.3
_cell_volume 4823.0(7)
_computing_structure_refinement 'SHELXL-97 (Sheldrick, 1997)'
_diffrn_ambient_temperature 100(2)
_diffrn_measured_fraction_theta_full 0.982
_diffrn_measured_fraction_theta_max 0.982
_diffrn_measurement_device_type 'Bruker X8 APEX 2'
_diffrn_measurement_method 'area detector'
_diffrn_radiation_monochromator graphite
_diffrn_radiation_source 'fine-focus sealed tube'
_diffrn_radiation_type MoK\a
_diffrn_radiation_wavelength 0.71073
_diffrn_reflns_av_R_equivalents 0.0482
_diffrn_reflns_av_sigmaI/netI 0.0465
_diffrn_reflns_limit_h_max 21
_diffrn_reflns_limit_h_min -19
_diffrn_reflns_limit_k_max 21
_diffrn_reflns_limit_k_min -21
_diffrn_reflns_limit_l_max 27
_diffrn_reflns_limit_l_min 0
_diffrn_reflns_number 116130
_diffrn_reflns_theta_full 28.18
_diffrn_reflns_theta_max 28.18
_diffrn_reflns_theta_min 1.30
_exptl_absorpt_coefficient_mu 3.061
_exptl_absorpt_correction_T_max 0.736
_exptl_absorpt_correction_T_min 0.588
_exptl_absorpt_correction_type multi-scan
_exptl_absorpt_process_details 'twinabs 2008/2'
_exptl_crystal_colour yellow
_exptl_crystal_density_diffrn 1.493
_exptl_crystal_density_method 'not measured'
_exptl_crystal_description irregular
_exptl_crystal_F_000 2196
_exptl_crystal_size_max .25
_exptl_crystal_size_mid .2
_exptl_crystal_size_min .1
_refine_diff_density_max 3.082
_refine_diff_density_min -1.558
_refine_diff_density_rms 0.186
_refine_ls_extinction_method none
_refine_ls_goodness_of_fit_ref 1.076
_refine_ls_hydrogen_treatment constr
_refine_ls_matrix_type full
_refine_ls_number_parameters 1109
_refine_ls_number_reflns 36890
_refine_ls_number_restraints 0
_refine_ls_restrained_S_all 1.076
_refine_ls_R_factor_all 0.0635
_refine_ls_R_factor_gt 0.0468
_refine_ls_shift/su_max 0.037
_refine_ls_shift/su_mean 0.001
_refine_ls_structure_factor_coef Fsqd
_refine_ls_weighting_details 'calc w=1/[\s^2^(Fo^2^)+(0.0318P)^2^+45.6204P] where P=(Fo^2^+2Fc^2^)/3'
_refine_ls_weighting_scheme calc
_refine_ls_wR_factor_gt 0.1254
_refine_ls_wR_factor_ref 0.1329
_reflns_number_gt 30190
_reflns_number_total 36890
_reflns_threshold_expression >2sigma(I)
_cod_data_source_file om3003174_si_001.cif
_cod_data_source_block dg155t_Compound_4Ir
_cod_original_cell_volume 4823.0(6)
_cod_database_code 4078554

loop_
_symmetry_equiv_pos_as_xyz
'x, y, z'
'-x, -y, -z'

loop_
_atom_site_label
_atom_site_type_symbol
_atom_site_fract_x
_atom_site_fract_y
_atom_site_fract_z
_atom_site_U_iso_or_equiv
_atom_site_adp_type
_atom_site_occupancy
_atom_site_symmetry_multiplicity
_atom_site_calc_flag
_atom_site_refinement_flags
C1 C 0.7331(4) 0.1733(4) 0.7663(3) 0.0173(12) Uani 1 1 d .
H1A H 0.8023 0.1589 0.7415 0.021 Uiso 1 1 calc R
C2 C 0.8302(4) -0.1387(4) 0.8004(3) 0.0171(12) Uani 1 1 d .
C3 C 0.7757(4) -0.0054(4) 0.7713(3) 0.0177(12) Uani 1 1 d .
C4 C 0.8509(4) -0.0043(4) 0.7855(3) 0.0190(12) Uani 1 1 d .
H4A H 0.8770 0.0433 0.7838 0.023 Uiso 1 1 calc R
C5 C 0.7250(4) 0.0587(3) 0.6571(3) 0.0156(11) Uani 1 1 d .
C6 C 0.9586(4) -0.1043(4) 0.8288(3) 0.0171(12) Uani 1 1 d .
C7 C 0.6832(4) -0.1136(4) 0.7789(3) 0.0186(12) Uani 1 1 d .
C8 C 0.8169(4) 0.0456(4) 0.6060(3) 0.0202(12) Uani 1 1 d .
C9 C 0.9012(5) 0.0447(5) 0.6223(4) 0.0299(15) Uani 1 1 d .
H9A H 0.9157 -0.0067 0.6453 0.045 Uiso 1 1 calc R
H9B H 0.8887 0.0958 0.6531 0.045 Uiso 1 1 calc R
H9C H 0.9544 0.0444 0.5793 0.045 Uiso 1 1 calc R
C10 C 0.8308(4) 0.0285(4) 0.5371(3) 0.0181(12) Uani 1 1 d .
H10A H 0.8920 0.0204 0.5030 0.022 Uiso 1 1 calc R
C11 C 0.7596(5) 0.0229(4) 0.5157(3) 0.0216(13) Uani 1 1 d .
C12 C 0.7785(5) 0.0065(5) 0.4395(3) 0.0287(15) Uani 1 1 d .
H12A H 0.7647 0.0612 0.4203 0.043 Uiso 1 1 calc R
H12B H 0.7389 -0.0291 0.4342 0.043 Uiso 1 1 calc R
H12C H 0.8442 -0.0233 0.4147 0.043 Uiso 1 1 calc R
C13 C 0.6709(5) 0.0344(4) 0.5659(3) 0.0202(13) Uani 1 1 d .
H13A H 0.6213 0.0303 0.5523 0.024 Uiso 1 1 calc R
C14 C 0.6525(4) 0.0519(4) 0.6357(3) 0.0182(12) Uani 1 1 d .
C15 C 0.5529(4) 0.0633(4) 0.6863(3) 0.0222(13) Uani 1 1 d .
H15A H 0.5131 0.0591 0.6607 0.033 Uiso 1 1 calc R
H15B H 0.5309 0.1196 0.7126 0.033 Uiso 1 1 calc R
H15C H 0.5502 0.0185 0.7182 0.033 Uiso 1 1 calc R
C16 C 0.6915(4) 0.2502(4) 0.7359(3) 0.0203(12) Uani 1 1 d .
C17 C 0.7488(5) 0.2989(4) 0.6949(3) 0.0237(13) Uani 1 1 d .
H17A H 0.8141 0.2819 0.6842 0.028 Uiso 1 1 calc R
C18 C 0.7118(5) 0.3721(4) 0.6693(4) 0.0292(15) Uani 1 1 d .
H18A H 0.7518 0.4047 0.6416 0.035 Uiso 1 1 calc R
C19 C 0.6181(5) 0.3974(4) 0.6839(4) 0.0301(15) Uani 1 1 d .
H19A H 0.5931 0.4476 0.6664 0.036 Uiso 1 1 calc R
C20 C 0.5598(5) 0.3498(4) 0.7240(4) 0.0285(15) Uani 1 1 d .
H20A H 0.4948 0.3671 0.7339 0.034 Uiso 1 1 calc R
C21 C 0.5965(5) 0.2764(4) 0.7498(3) 0.0235(13) Uani 1 1 d .
H21A H 0.5561 0.2439 0.7774 0.028 Uiso 1 1 calc R
C22 C 0.7111(5) 0.1916(4) 0.8428(3) 0.0216(13) Uani 1 1 d .
C23 C 0.6237(5) 0.1947(5) 0.8938(4) 0.0309(16) Uani 1 1 d .
H23A H 0.5758 0.1846 0.8804 0.037 Uiso 1 1 calc R
C24 C 0.6051(6) 0.2122(5) 0.9637(4) 0.0388(18) Uani 1 1 d .
H24A H 0.5454 0.2136 0.9978 0.047 Uiso 1 1 calc R
C25 C 0.6758(6) 0.2276(5) 0.9830(4) 0.0403(19) Uani 1 1 d .
H25A H 0.6641 0.2393 1.0306 0.048 Uiso 1 1 calc R
C26 C 0.7620(6) 0.2261(4) 0.9335(4) 0.0329(16) Uani 1 1 d .
H26A H 0.8096 0.2371 0.9467 0.039 Uiso 1 1 calc R
C27 C 0.7791(5) 0.2082(4) 0.8642(3) 0.0250(14) Uani 1 1 d .
H27A H 0.8389 0.2073 0.8304 0.030 Uiso 1 1 calc R
C28 C 0.9374(5) -0.0779(4) 0.8979(3) 0.0212(13) Uani 1 1 d .
C29 C 0.8441(4) -0.0207(4) 0.9427(3) 0.0247(14) Uani 1 1 d .
H29A H 0.8315 -0.0298 0.9915 0.037 Uiso 1 1 calc R
H29B H 0.7952 -0.0344 0.9298 0.037 Uiso 1 1 calc R
H29C H 0.8448 0.0393 0.9358 0.037 Uiso 1 1 calc R
C30 C 1.0083(5) -0.1013(4) 0.9230(3) 0.0259(14) Uani 1 1 d .
H30A H 0.9951 -0.0859 0.9703 0.031 Uiso 1 1 calc R
C31 C 1.0972(5) -0.1463(4) 0.8814(4) 0.0272(15) Uani 1 1 d .
C32 C 1.1726(6) -0.1697(5) 0.9098(4) 0.0361(17) Uani 1 1 d .
H32A H 1.1965 -0.1197 0.9127 0.054 Uiso 1 1 calc R
H32B H 1.2233 -0.2162 0.8792 0.054 Uiso 1 1 calc R
H32C H 1.1470 -0.1887 0.9562 0.054 Uiso 1 1 calc R
C33 C 1.1159(5) -0.1658(4) 0.8118(4) 0.0249(14) Uani 1 1 d .
H33A H 1.1774 -0.1953 0.7824 0.030 Uiso 1 1 calc R
C34 C 1.0479(4) -0.1437(4) 0.7840(3) 0.0188(12) Uani 1 1 d .
C35 C 1.0726(5) -0.1603(5) 0.7074(3) 0.0273(15) Uani 1 1 d .
H35A H 1.0334 -0.1948 0.6998 0.041 Uiso 1 1 calc R
H35B H 1.1383 -0.1912 0.6852 0.041 Uiso 1 1 calc R
H35C H 1.0621 -0.1056 0.6875 0.041 Uiso 1 1 calc R
C36 C 0.6900(4) -0.1572(4) 0.7184(3) 0.0201(12) Uani 1 1 d .
C37 C 0.7785(5) -0.1773(4) 0.6558(3) 0.0240(13) Uani 1 1 d .
H37A H 0.7899 -0.1240 0.6357 0.036 Uiso 1 1 calc R
H37B H 0.7732 -0.2153 0.6216 0.036 Uiso 1 1 calc R
H37C H 0.8303 -0.2056 0.6690 0.036 Uiso 1 1 calc R
C38 C 0.6098(5) -0.1795(4) 0.7192(4) 0.0273(14) Uani 1 1 d .
H38A H 0.6128 -0.2094 0.6788 0.033 Uiso 1 1 calc R
C39 C 0.5262(5) -0.1600(4) 0.7760(4) 0.0293(15) Uani 1 1 d .
C40 C 0.4420(5) -0.1883(5) 0.7756(5) 0.045(2) Uani 1 1 d .
H40A H 0.4470 -0.2476 0.7874 0.067 Uiso 1 1 calc R
H40B H 0.4394 -0.1844 0.7295 0.067 Uiso 1 1 calc R
H40C H 0.3851 -0.1510 0.8098 0.067 Uiso 1 1 calc R
C41 C 0.5221(5) -0.1153(4) 0.8346(4) 0.0286(15) Uani 1 1 d .
H41A H 0.4653 -0.1011 0.8740 0.034 Uiso 1 1 calc R
C42 C 0.5998(4) -0.0907(4) 0.8368(3) 0.0225(13) Uani 1 1 d .
C43 C 0.5898(5) -0.0376(4) 0.9000(3) 0.0288(15) Uani 1 1 d .
H43A H 0.6505 -0.0472 0.9042 0.043 Uiso 1 1 calc R
H43B H 0.5452 -0.0544 0.9414 0.043 Uiso 1 1 calc R
H43C H 0.5673 0.0232 0.8954 0.043 Uiso 1 1 calc R
C44 C 0.8399(5) -0.3961(4) 0.8398(4) 0.0248(14) Uani 1 1 d .
H44A H 0.8454 -0.4043 0.7932 0.030 Uiso 1 1 calc R
C45 C 0.9167(5) -0.3837(4) 0.8510(4) 0.0238(14) Uani 1 1 d .
H45A H 0.9707 -0.3837 0.8111 0.029 Uiso 1 1 calc R
C46 C 0.9228(6) -0.3701(5) 0.9203(4) 0.044(2) Uani 1 1 d .
H46A H 0.9187 -0.4231 0.9439 0.052 Uiso 1 1 calc R
H46B H 0.9843 -0.3596 0.9129 0.052 Uiso 1 1 calc R
C47 C 0.8489(7) -0.2977(5) 0.9658(4) 0.050(2) Uani 1 1 d .
H47A H 0.8758 -0.2687 0.9924 0.060 Uiso 1 1 calc R
H47B H 0.7995 -0.3209 0.9995 0.060 Uiso 1 1 calc R
C48 C 0.8045(6) -0.2315(5) 0.9283(4) 0.0356(18) Uani 1 1 d .
H48A H 0.8284 -0.1824 0.9166 0.043 Uiso 1 1 calc R
C49 C 0.7309(5) -0.2387(4) 0.9100(4) 0.0330(16) Uani 1 1 d .
H49A H 0.7084 -0.1931 0.8871 0.040 Uiso 1 1 calc R
C50 C 0.6825(6) -0.3110(6) 0.9225(6) 0.060(3) Uani 1 1 d .
H50A H 0.6472 -0.3101 0.9729 0.072 Uiso 1 1 calc R
H50B H 0.6371 -0.3013 0.8996 0.072 Uiso 1 1 calc R
C51 C 0.7484(6) -0.3975(5) 0.8962(5) 0.044(2) Uani 1 1 d .
H51A H 0.7178 -0.4336 0.8785 0.053 Uiso 1 1 calc R
H51B H 0.7609 -0.4247 0.9355 0.053 Uiso 1 1 calc R
C1' C 1.2356(4) -0.4420(4) 0.6172(3) 0.0166(11) Uani 1 1 d .
H1D H 1.1663 -0.4303 0.6328 0.020 Uiso 1 1 calc R
C2' C 1.1520(4) -0.7127(4) 0.7071(3) 0.0169(12) Uani 1 1 d .
C3' C 1.2036(4) -0.6035(4) 0.6454(3) 0.0171(12) Uani 1 1 d .
C4' C 1.1284(4) -0.5687(4) 0.7032(3) 0.0188(12) Uani 1 1 d .
H4D H 1.1011 -0.5092 0.7163 0.023 Uiso 1 1 calc R
C5' C 1.2673(4) -0.5670(4) 0.5001(3) 0.0185(12) Uani 1 1 d .
C6' C 1.0261(4) -0.6212(4) 0.8086(3) 0.0185(12) Uani 1 1 d .
C7' C 1.2938(4) -0.7520(4) 0.5975(3) 0.0142(11) Uani 1 1 d .
C8' C 1.3490(4) -0.6012(4) 0.4407(3) 0.0180(12) Uani 1 1 d .
C9' C 1.4448(4) -0.6305(4) 0.4428(3) 0.0256(14) Uani 1 1 d .
H9D H 1.4455 -0.6763 0.4737 0.038 Uiso 1 1 calc R
H9E H 1.4608 -0.5822 0.4600 0.038 Uiso 1 1 calc R
H9F H 1.4905 -0.6520 0.3960 0.038 Uiso 1 1 calc R
C10' C 1.3416(5) -0.6108(4) 0.3763(3) 0.0214(13) Uani 1 1 d .
H10D H 1.3966 -0.6332 0.3366 0.026 Uiso 1 1 calc R
C11' C 1.2563(5) -0.5885(4) 0.3688(3) 0.0215(13) Uani 1 1 d .
C12' C 1.2505(5) -0.5978(4) 0.2992(3) 0.0269(14) Uani 1 1 d .
H12D H 1.1953 -0.6181 0.3041 0.040 Uiso 1 1 calc R
H12E H 1.3065 -0.6391 0.2680 0.040 Uiso 1 1 calc R
H12F H 1.2459 -0.5421 0.2800 0.040 Uiso 1 1 calc R
C13' C 1.1774(4) -0.5557(4) 0.4275(3) 0.0233(13) Uani 1 1 d .
H13D H 1.1186 -0.5409 0.4230 0.028 Uiso 1 1 calc R
C14' C 1.1801(4) -0.5435(4) 0.4931(3) 0.0194(12) Uani 1 1 d .
C15' C 1.0907(5) -0.5070(5) 0.5524(4) 0.0295(15) Uani 1 1 d .
H15D H 1.0914 -0.4509 0.5700 0.044 Uiso 1 1 calc R
H15E H 1.0833 -0.5455 0.5894 0.044 Uiso 1 1 calc R
H15F H 1.0387 -0.5005 0.5369 0.044 Uiso 1 1 calc R
C16' C 1.2692(4) -0.3819(4) 0.5625(3) 0.0184(12) Uani 1 1 d .
C17' C 1.3623(4) -0.3953(4) 0.5194(3) 0.0225(13) Uani 1 1 d .
H17D H 1.4063 -0.4446 0.5224 0.027 Uiso 1 1 calc R
C18' C 1.3919(5) -0.3377(5) 0.4721(4) 0.0291(15) Uani 1 1 d .
H18D H 1.4558 -0.3479 0.4428 0.035 Uiso 1 1 calc R
C19' C 1.3292(6) -0.2659(4) 0.4675(4) 0.0320(16) Uani 1 1 d .
H19D H 1.3494 -0.2261 0.4353 0.038 Uiso 1 1 calc R
C20' C 1.2366(5) -0.2521(4) 0.5101(4) 0.0296(15) Uani 1 1 d .
H20D H 1.1930 -0.2021 0.5075 0.036 Uiso 1 1 calc R
C21' C 1.2060(4) -0.3106(4) 0.5571(3) 0.0209(12) Uani 1 1 d .
H21D H 1.1417 -0.3013 0.5853 0.025 Uiso 1 1 calc R
C22' C 1.2589(4) -0.4289(4) 0.6804(3) 0.0183(12) Uani 1 1 d .
C23' C 1.1884(5) -0.3876(4) 0.7418(3) 0.0206(13) Uani 1 1 d .
H23D H 1.1267 -0.3673 0.7434 0.025 Uiso 1 1 calc R
C24' C 1.2066(5) -0.3753(4) 0.8010(3) 0.0267(14) Uani 1 1 d .
H24D H 1.1576 -0.3474 0.8425 0.032 Uiso 1 1 calc R
C25' C 1.2971(5) -0.4044(4) 0.7988(4) 0.0283(15) Uani 1 1 d .
H25D H 1.3100 -0.3971 0.8392 0.034 Uiso 1 1 calc R
C26' C 1.3681(5) -0.4438(4) 0.7379(4) 0.0266(14) Uani 1 1 d .
H26D H 1.4302 -0.4618 0.7359 0.032 Uiso 1 1 calc R
C27' C 1.3488(5) -0.4572(4) 0.6792(3) 0.0226(13) Uani 1 1 d .
H27D H 1.3978 -0.4860 0.6379 0.027 Uiso 1 1 calc R
C28' C 0.9341(4) -0.6154(4) 0.8163(3) 0.0201(12) Uani 1 1 d .
C29' C 0.9079(5) -0.6138(5) 0.7532(4) 0.0284(15) Uani 1 1 d .
H29D H 0.9230 -0.5644 0.7281 0.043 Uiso 1 1 calc R
H29E H 0.8409 -0.6092 0.7681 0.043 Uiso 1 1 calc R
H29F H 0.9429 -0.6667 0.7227 0.043 Uiso 1 1 calc R
C30' C 0.8675(5) -0.6060(4) 0.8829(3) 0.0265(14) Uani 1 1 d .
H30D H 0.8047 -0.6035 0.8893 0.032 Uiso 1 1 calc R
C31' C 0.8905(5) -0.6000(4) 0.9412(3) 0.0282(15) Uani 1 1 d .
C32' C 0.8159(6) -0.5900(5) 1.0134(4) 0.045(2) Uani 1 1 d .
H32D H 0.8338 -0.6370 1.0394 0.067 Uiso 1 1 calc R
H32E H 0.7565 -0.5916 1.0101 0.067 Uiso 1 1 calc R
H32F H 0.8092 -0.5352 1.0373 0.067 Uiso 1 1 calc R
C33' C 0.9817(5) -0.6014(4) 0.9306(3) 0.0287(15) Uani 1 1 d .
H33D H 0.9975 -0.5961 0.9699 0.034 Uiso 1 1 calc R
C34' C 1.0511(5) -0.6102(4) 0.8651(3) 0.0245(14) Uani 1 1 d .
C35' C 1.1450(5) -0.5995(5) 0.8563(3) 0.0296(15) Uani 1 1 d .
H35D H 1.1446 -0.5387 0.8545 0.044 Uiso 1 1 calc R
H35E H 1.1915 -0.6318 0.8131 0.044 Uiso 1 1 calc R
H35F H 1.1605 -0.6211 0.8955 0.044 Uiso 1 1 calc R
C36' C 1.3821(4) -0.7657(4) 0.6016(3) 0.0174(12) Uani 1 1 d .
C37' C 1.3969(4) -0.7216(4) 0.6590(3) 0.0226(13) Uani 1 1 d .
H37D H 1.4588 -0.7486 0.6588 0.034 Uiso 1 1 calc R
H37E H 1.3492 -0.7267 0.7037 0.034 Uiso 1 1 calc R
H37F H 1.3923 -0.6609 0.6517 0.034 Uiso 1 1 calc R
C38' C 1.4575(4) -0.8192(4) 0.5487(3) 0.0235(13) Uani 1 1 d .
H38D H 1.5174 -0.8317 0.5511 0.028 Uiso 1 1 calc R
C39' C 1.4459(4) -0.8549(4) 0.4921(3) 0.0229(13) Uani 1 1 d .
C40' C 1.5297(5) -0.9099(5) 0.4344(4) 0.0345(17) Uani 1 1 d .
H40D H 1.5400 -0.9694 0.4460 0.052 Uiso 1 1 calc R
H40E H 1.5849 -0.8890 0.4286 0.052 Uiso 1 1 calc R
H40F H 1.5186 -0.9070 0.3911 0.052 Uiso 1 1 calc R
C41' C 1.3583(5) -0.8382(4) 0.4902(3) 0.0218(13) Uani 1 1 d .
H41D H 1.3508 -0.8628 0.4519 0.026 Uiso 1 1 calc R
C42' C 1.2810(4) -0.7873(4) 0.5415(3) 0.0190(12) Uani 1 1 d .
C43' C 1.1870(4) -0.7676(4) 0.5363(3) 0.0225(13) Uani 1 1 d .
H43D H 1.1777 -0.7141 0.5145 0.034 Uiso 1 1 calc R
H43E H 1.1384 -0.7614 0.5827 0.034 Uiso 1 1 calc R
H43F H 1.1837 -0.8144 0.5081 0.034 Uiso 1 1 calc R
C44' C 1.0656(5) -0.9152(4) 0.8107(3) 0.0227(14) Uani 1 1 d .
H44D H 1.0082 -0.8887 0.8066 0.027 Uiso 1 1 calc R
C45' C 1.1349(4) -0.9648(4) 0.7518(3) 0.0206(13) Uani 1 1 d .
H45D H 1.1224 -0.9672 0.7108 0.025 Uiso 1 1 calc R
C46' C 1.2291(5) -1.0149(4) 0.7503(4) 0.0303(15) Uani 1 1 d .
H46D H 1.2220 -1.0323 0.7971 0.036 Uiso 1 1 calc R
H46E H 1.2506 -1.0676 0.7184 0.036 Uiso 1 1 calc R
C47' C 1.3011(5) -0.9648(4) 0.7274(4) 0.0366(17) Uani 1 1 d .
H47D H 1.3344 -0.9758 0.6766 0.044 Uiso 1 1 calc R
H47E H 1.3472 -0.9850 0.7490 0.044 Uiso 1 1 calc R
C48' C 1.2609(4) -0.8693(4) 0.7462(4) 0.0248(14) Uani 1 1 d .
H48D H 1.2815 -0.8336 0.7104 0.030 Uiso 1 1 calc R
C49' C 1.1964(5) -0.8276(4) 0.8108(4) 0.0258(14) Uani 1 1 d .
H49D H 1.1751 -0.7669 0.8153 0.031 Uiso 1 1 calc R
C50' C 1.1597(6) -0.8763(5) 0.8737(4) 0.041(2) Uani 1 1 d .
H50D H 1.2078 -0.9293 0.8704 0.049 Uiso 1 1 calc R
H50E H 1.1479 -0.8406 0.9162 0.049 Uiso 1 1 calc R
C51' C 1.0715(6) -0.8993(5) 0.8792(4) 0.0354(17) Uani 1 1 d .
H51D H 1.0670 -0.9514 0.9042 0.042 Uiso 1 1 calc R
H51E H 1.0176 -0.8523 0.9071 0.042 Uiso 1 1 calc R
C52 C 0.4004(6) 0.1272(6) 0.8570(4) 0.047(2) Uani 1 1 d .
H52A H 0.3754 0.1081 0.8242 0.057 Uiso 1 1 calc R
H52B H 0.4690 0.1048 0.8372 0.057 Uiso 1 1 calc R
C53 C 0.9536(6) 0.2275(5) 0.5458(5) 0.046(2) Uani 1 1 d .
H53A H 0.9857 0.1991 0.5755 0.055 Uiso 1 1 calc R
H53B H 0.8881 0.2234 0.5660 0.055 Uiso 1 1 calc R
C54 C 0.5526(10) 0.4569(10) 0.8870(8) 0.112(5) Uani 1 1 d .
H54A H 0.5919 0.4141 0.8470 0.135 Uiso 1 1 calc R
H54B H 0.5860 0.4574 0.9187 0.135 Uiso 1 1 calc R
N1 N 0.8838(4) -0.0847(3) 0.8030(3) 0.0183(10) Uani 1 1 d .
N2 N 0.7632(3) -0.0889(3) 0.7816(3) 0.0166(10) Uani 1 1 d .
N1' N 1.0980(3) -0.6351(3) 0.7402(2) 0.0156(10) Uani 1 1 d .
N2' N 1.2171(3) -0.6927(3) 0.6492(2) 0.0143(9) Uani 1 1 d .
P1 P 0.69118(11) 0.07789(10) 0.75189(8) 0.0168(3) Uani 1 1 d .
P1' P 1.28720(10) -0.55685(9) 0.58084(8) 0.0153(3) Uani 1 1 d .
Cl1 Cl 0.95333(11) -0.31496(10) 0.70518(8) 0.0237(3) Uani 1 1 d .
Cl1' Cl 1.01608(11) -0.82478(10) 0.69150(8) 0.0230(3) Uani 1 1 d .
Cl3 Cl 0.35485(17) 0.08435(19) 0.93569(12) 0.0656(7) Uani 1 1 d .
Cl4 Cl 0.37308(17) 0.24006(19) 0.86595(15) 0.0670(7) Uani 1 1 d .
Cl5 Cl 0.95563(17) 0.33605(14) 0.54601(15) 0.0593(6) Uani 1 1 d .
Cl6 Cl 1.00706(14) 0.17385(15) 0.46275(11) 0.0489(5) Uani 1 1 d .
Cl7 Cl 0.5220(4) 0.5656(3) 0.8580(2) 0.1390(18) Uani 1 1 d .
Cl8 Cl 0.4434(4) 0.4351(3) 0.9303(3) 0.173(3) Uani 1 1 d .
Ir1 Ir 0.852772(15) -0.264727(15) 0.821086(12) 0.01704(6) Uani 1 1 d .
Ir1' Ir 1.130039(15) -0.828892(14) 0.740016(12) 0.01490(5) Uani 1 1 d .

loop_
_atom_site_aniso_label
_atom_site_aniso_U_11
_atom_site_aniso_U_22
_atom_site_aniso_U_33
_atom_site_aniso_U_23
_atom_site_aniso_U_13
_atom_site_aniso_U_12
C1 0.020(3) 0.013(3) 0.018(3) 0.002(2) -0.008(2) -0.001(2)
C2 0.023(3) 0.015(3) 0.013(3) -0.001(2) -0.006(2) -0.005(2)
C3 0.026(3) 0.013(3) 0.013(3) 0.003(2) -0.008(2) -0.003(2)
C4 0.025(3) 0.013(3) 0.021(3) 0.005(2) -0.011(3) -0.006(2)
C5 0.022(3) 0.008(3) 0.016(3) 0.004(2) -0.007(2) -0.003(2)
C6 0.022(3) 0.012(3) 0.022(3) 0.005(2) -0.013(2) -0.007(2)
C7 0.023(3) 0.015(3) 0.017(3) 0.002(2) -0.006(2) -0.005(2)
C8 0.023(3) 0.017(3) 0.020(3) 0.000(2) -0.008(2) -0.003(2)
C9 0.021(3) 0.040(4) 0.026(3) -0.002(3) -0.004(3) -0.011(3)
C10 0.020(3) 0.011(3) 0.021(3) 0.006(2) -0.006(2) -0.003(2)
C11 0.033(3) 0.012(3) 0.018(3) -0.001(2) -0.008(3) -0.005(2)
C12 0.037(4) 0.029(4) 0.020(3) 0.001(3) -0.013(3) -0.003(3)
C13 0.034(3) 0.012(3) 0.027(3) 0.008(2) -0.023(3) -0.009(2)
C14 0.025(3) 0.009(3) 0.022(3) 0.004(2) -0.012(3) -0.003(2)
C15 0.024(3) 0.027(3) 0.017(3) 0.000(2) -0.008(2) -0.007(3)
C16 0.030(3) 0.013(3) 0.019(3) 0.000(2) -0.011(3) -0.005(2)
C17 0.027(3) 0.017(3) 0.028(3) -0.001(3) -0.013(3) -0.004(2)
C18 0.042(4) 0.020(3) 0.025(3) 0.008(3) -0.010(3) -0.010(3)
C19 0.043(4) 0.019(3) 0.034(4) 0.002(3) -0.024(3) -0.002(3)
C20 0.034(4) 0.016(3) 0.038(4) 0.001(3) -0.022(3) 0.001(3)
C21 0.030(3) 0.012(3) 0.032(4) 0.002(2) -0.015(3) -0.006(2)
C22 0.033(3) 0.013(3) 0.020(3) 0.003(2) -0.014(3) -0.002(2)
C23 0.028(4) 0.036(4) 0.026(4) -0.003(3) -0.011(3) -0.003(3)
C24 0.042(4) 0.046(5) 0.025(4) -0.002(3) -0.013(3) -0.005(4)
C25 0.066(6) 0.031(4) 0.026(4) -0.003(3) -0.025(4) -0.004(4)
C26 0.051(5) 0.025(4) 0.038(4) 0.006(3) -0.032(4) -0.016(3)
C27 0.035(4) 0.020(3) 0.026(3) 0.004(3) -0.016(3) -0.011(3)
C28 0.031(3) 0.017(3) 0.018(3) 0.005(2) -0.011(3) -0.010(3)
C29 0.025(3) 0.021(3) 0.025(3) -0.003(3) -0.008(3) -0.003(3)
C30 0.043(4) 0.024(3) 0.020(3) 0.010(3) -0.020(3) -0.014(3)
C31 0.035(4) 0.021(3) 0.040(4) 0.014(3) -0.027(3) -0.011(3)
C32 0.048(5) 0.030(4) 0.044(5) 0.012(3) -0.033(4) -0.012(3)
C33 0.027(3) 0.016(3) 0.038(4) 0.011(3) -0.016(3) -0.011(3)
C34 0.025(3) 0.010(3) 0.025(3) 0.004(2) -0.012(3) -0.007(2)
C35 0.028(3) 0.029(4) 0.022(3) -0.003(3) -0.004(3) -0.011(3)
C36 0.029(3) 0.015(3) 0.021(3) 0.007(2) -0.014(3) -0.008(2)
C37 0.034(4) 0.019(3) 0.021(3) 0.001(2) -0.015(3) -0.004(3)
C38 0.040(4) 0.021(3) 0.027(3) 0.002(3) -0.019(3) -0.008(3)
C39 0.031(4) 0.021(3) 0.043(4) 0.010(3) -0.019(3) -0.012(3)
C40 0.035(4) 0.043(5) 0.068(6) 0.010(4) -0.026(4) -0.021(4)
C41 0.022(3) 0.028(4) 0.029(4) 0.008(3) -0.003(3) -0.004(3)
C42 0.027(3) 0.020(3) 0.020(3) 0.008(3) -0.008(3) -0.007(2)
C43 0.029(4) 0.026(4) 0.025(3) 0.000(3) -0.004(3) -0.004(3)
C44 0.035(4) 0.011(3) 0.036(4) 0.006(3) -0.021(3) -0.006(3)
C45 0.032(4) 0.015(3) 0.026(3) 0.002(3) -0.014(3) -0.002(3)
C46 0.058(5) 0.031(4) 0.045(5) 0.000(4) -0.035(4) 0.007(4)
C47 0.090(7) 0.028(4) 0.025(4) 0.002(3) -0.028(4) 0.009(4)
C48 0.050(5) 0.021(4) 0.021(3) 0.001(3) -0.004(3) 0.002(3)
C49 0.033(4) 0.020(3) 0.037(4) 0.009(3) -0.006(3) -0.003(3)
C50 0.044(5) 0.042(5) 0.073(7) 0.008(5) 0.004(5) -0.015(4)
C51 0.043(5) 0.023(4) 0.062(6) 0.015(4) -0.011(4) -0.014(3)
C1' 0.022(3) 0.014(3) 0.016(3) 0.003(2) -0.009(2) -0.006(2)
C2' 0.019(3) 0.020(3) 0.016(3) 0.004(2) -0.010(2) -0.008(2)
C3' 0.022(3) 0.013(3) 0.018(3) 0.003(2) -0.010(2) -0.005(2)
C4' 0.023(3) 0.015(3) 0.021(3) 0.005(2) -0.010(2) -0.008(2)
C5' 0.024(3) 0.017(3) 0.017(3) 0.004(2) -0.009(2) -0.006(2)
C6' 0.024(3) 0.016(3) 0.015(3) 0.001(2) -0.006(2) -0.004(2)
C7' 0.018(3) 0.011(3) 0.012(3) 0.004(2) -0.003(2) -0.004(2)
C8' 0.022(3) 0.014(3) 0.022(3) 0.005(2) -0.011(2) -0.010(2)
C9' 0.022(3) 0.033(4) 0.024(3) 0.001(3) -0.008(3) -0.011(3)
C10' 0.030(3) 0.016(3) 0.019(3) 0.002(2) -0.009(3) -0.008(2)
C11' 0.037(4) 0.017(3) 0.017(3) 0.007(2) -0.015(3) -0.012(3)
C12' 0.041(4) 0.023(3) 0.023(3) 0.004(3) -0.020(3) -0.008(3)
C13' 0.024(3) 0.025(3) 0.028(3) 0.006(3) -0.017(3) -0.008(3)
C14' 0.023(3) 0.015(3) 0.024(3) 0.008(2) -0.011(3) -0.007(2)
C15' 0.027(3) 0.038(4) 0.027(4) 0.006(3) -0.013(3) -0.010(3)
C16' 0.030(3) 0.015(3) 0.019(3) 0.006(2) -0.014(3) -0.012(2)
C17' 0.025(3) 0.024(3) 0.022(3) 0.006(3) -0.010(3) -0.010(3)
C18' 0.035(4) 0.033(4) 0.024(3) 0.009(3) -0.011(3) -0.018(3)
C19' 0.056(5) 0.026(4) 0.031(4) 0.016(3) -0.026(4) -0.026(3)
C20' 0.043(4) 0.016(3) 0.037(4) 0.012(3) -0.023(3) -0.009(3)
C21' 0.022(3) 0.018(3) 0.025(3) 0.001(2) -0.012(3) -0.003(2)
C22' 0.026(3) 0.014(3) 0.019(3) 0.007(2) -0.011(2) -0.009(2)
C23' 0.027(3) 0.012(3) 0.025(3) 0.000(2) -0.012(3) -0.004(2)
C24' 0.034(4) 0.020(3) 0.023(3) 0.000(3) -0.007(3) -0.007(3)
C25' 0.042(4) 0.026(4) 0.022(3) 0.001(3) -0.018(3) -0.008(3)
C26' 0.036(4) 0.017(3) 0.031(4) 0.000(3) -0.019(3) -0.005(3)
C27' 0.028(3) 0.019(3) 0.021(3) 0.001(2) -0.010(3) -0.005(3)
C28' 0.027(3) 0.009(3) 0.023(3) -0.001(2) -0.009(3) -0.005(2)
C29' 0.026(3) 0.032(4) 0.029(4) -0.002(3) -0.015(3) -0.004(3)
C30' 0.025(3) 0.018(3) 0.029(4) -0.002(3) -0.003(3) -0.005(3)
C31' 0.041(4) 0.016(3) 0.018(3) 0.009(2) 0.000(3) -0.007(3)
C32' 0.060(5) 0.029(4) 0.024(4) 0.000(3) 0.006(4) -0.008(4)
C33' 0.045(4) 0.020(3) 0.018(3) 0.002(3) -0.011(3) -0.004(3)
C34' 0.035(4) 0.017(3) 0.020(3) 0.002(2) -0.010(3) -0.004(3)
C35' 0.039(4) 0.035(4) 0.021(3) 0.001(3) -0.013(3) -0.019(3)
C36' 0.024(3) 0.010(3) 0.019(3) 0.006(2) -0.009(2) -0.005(2)
C37' 0.024(3) 0.020(3) 0.029(3) 0.004(3) -0.014(3) -0.009(3)
C38' 0.022(3) 0.020(3) 0.030(3) 0.008(3) -0.011(3) -0.006(2)
C39' 0.027(3) 0.013(3) 0.021(3) 0.000(2) -0.002(3) -0.001(2)
C40' 0.028(4) 0.033(4) 0.031(4) -0.004(3) -0.002(3) -0.003(3)
C41' 0.034(3) 0.012(3) 0.019(3) 0.001(2) -0.009(3) -0.007(2)
C42' 0.024(3) 0.017(3) 0.019(3) 0.002(2) -0.010(2) -0.007(2)
C43' 0.025(3) 0.025(3) 0.019(3) -0.001(2) -0.009(3) -0.007(3)
C44' 0.029(3) 0.018(3) 0.020(3) 0.008(2) -0.003(3) -0.013(3)
C45' 0.029(3) 0.012(3) 0.023(3) 0.006(2) -0.010(3) -0.008(2)
C46' 0.031(4) 0.021(3) 0.038(4) 0.003(3) -0.014(3) -0.003(3)
C47' 0.033(4) 0.023(4) 0.049(5) 0.008(3) -0.013(4) -0.004(3)
C48' 0.026(3) 0.019(3) 0.036(4) 0.008(3) -0.016(3) -0.010(3)
C49' 0.040(4) 0.022(3) 0.029(4) 0.013(3) -0.023(3) -0.017(3)
C50' 0.076(6) 0.038(4) 0.026(4) 0.010(3) -0.028(4) -0.033(4)
C51' 0.047(4) 0.041(4) 0.017(3) 0.007(3) -0.006(3) -0.021(4)
C52 0.041(5) 0.066(6) 0.030(4) -0.002(4) -0.009(4) -0.009(4)
C53 0.050(5) 0.047(5) 0.051(5) 0.015(4) -0.027(4) -0.019(4)
C54 0.096(11) 0.110(12) 0.104(12) -0.033(9) -0.007(9) -0.026(9)
N1 0.026(3) 0.014(2) 0.020(3) 0.003(2) -0.014(2) -0.007(2)
N2 0.019(2) 0.013(2) 0.019(2) 0.0021(19) -0.007(2) -0.0058(19)
N1' 0.022(2) 0.011(2) 0.015(2) 0.0041(19) -0.007(2) -0.0074(19)
N2' 0.018(2) 0.012(2) 0.016(2) 0.0050(18) -0.011(2) -0.0041(18)
P1 0.0210(7) 0.0136(7) 0.0174(7) 0.0027(6) -0.0089(6) -0.0048(6)
P1' 0.0196(7) 0.0134(7) 0.0153(7) 0.0042(6) -0.0082(6) -0.0061(6)
Cl1 0.0258(8) 0.0221(8) 0.0219(7) -0.0012(6) -0.0085(6) -0.0042(6)
Cl1' 0.0259(7) 0.0225(7) 0.0271(8) 0.0045(6) -0.0151(6) -0.0097(6)
Cl3 0.0451(12) 0.094(2) 0.0342(11) 0.0038(12) -0.0032(10) 0.0076(12)
Cl4 0.0419(12) 0.0797(19) 0.0709(17) -0.0051(14) -0.0078(12) -0.0218(12)
Cl5 0.0534(13) 0.0363(12) 0.0898(19) 0.0153(12) -0.0292(13) -0.0107(10)
Cl6 0.0372(10) 0.0539(13) 0.0415(11) 0.0053(9) -0.0050(9) -0.0013(9)
Cl7 0.173(5) 0.152(4) 0.117(3) 0.015(3) -0.045(3) -0.105(4)
Cl8 0.123(4) 0.112(4) 0.204(6) 0.044(4) 0.035(4) -0.040(3)
Ir1 0.02269(11) 0.01133(11) 0.01852(12) 0.00183(9) -0.00978(10) -0.00365(9)
Ir1' 0.02056(11) 0.01165(11) 0.01439(11) 0.00244(8) -0.00730(9) -0.00645(9)

loop_
_atom_type_symbol
_atom_type_description
_atom_type_scat_dispersion_real
_atom_type_scat_dispersion_imag
_atom_type_scat_source
C C 0.0033 0.0016 'International Tables Vol C Tables 4.2.6.8 and 6.1.1.4'
H H 0.0000 0.0000 'International Tables Vol C Tables 4.2.6.8 and 6.1.1.4'
N N 0.0061 0.0033 'International Tables Vol C Tables 4.2.6.8 and 6.1.1.4'
P P 0.1023 0.0942 'International Tables Vol C Tables 4.2.6.8 and 6.1.1.4'
Cl Cl 0.1484 0.1585 'International Tables Vol C Tables 4.2.6.8 and 6.1.1.4'
Ir Ir -1.4442 7.9887 'International Tables Vol C Tables 4.2.6.8 and 6.1.1.4'

loop_
_geom_angle_atom_site_label_1
_geom_angle_atom_site_label_2
_geom_angle_atom_site_label_3
_geom_angle
C22 C1 C16 112.1(5)
C22 C1 P1 110.1(4)
C16 C1 P1 110.6(4)
C22 C1 H1A 108.0
C16 C1 H1A 108.0
P1 C1 H1A 108.0
N2 C2 N1 103.7(5)
N2 C2 Ir1 131.0(4)
N1 C2 Ir1 125.3(4)
C4 C3 N2 105.4(5)
C4 C3 P1 132.9(5)
N2 C3 P1 121.4(4)
C3 C4 N1 108.0(5)
C3 C4 H4A 126.0
N1 C4 H4A 126.0
C14 C5 C8 118.7(5)
C14 C5 P1 115.3(4)
C8 C5 P1 125.9(5)
C34 C6 C28 122.5(6)
C34 C6 N1 119.5(5)
C28 C6 N1 117.9(5)
C42 C7 C36 121.9(6)
C42 C7 N2 118.3(5)
C36 C7 N2 119.8(5)
C10 C8 C5 118.5(6)
C10 C8 C9 117.4(6)
C5 C8 C9 124.0(6)
C8 C9 H9A 109.5
C8 C9 H9B 109.5
H9A C9 H9B 109.5
C8 C9 H9C 109.5
H9A C9 H9C 109.5
H9B C9 H9C 109.5
C11 C10 C8 123.1(6)
C11 C10 H10A 118.5
C8 C10 H10A 118.5
C13 C11 C10 117.9(6)
C13 C11 C12 121.4(6)
C10 C11 C12 120.7(6)
C11 C12 H12A 109.5
C11 C12 H12B 109.5
H12A C12 H12B 109.5
C11 C12 H12C 109.5
H12A C12 H12C 109.5
H12B C12 H12C 109.5
C11 C13 C14 121.8(6)
C11 C13 H13A 119.1
C14 C13 H13A 119.1
C13 C14 C5 120.1(6)
C13 C14 C15 117.4(5)
C5 C14 C15 122.5(5)
C14 C15 H15A 109.5
C14 C15 H15B 109.5
H15A C15 H15B 109.5
C14 C15 H15C 109.5
H15A C15 H15C 109.5
H15B C15 H15C 109.5
C21 C16 C17 118.1(6)
C21 C16 C1 122.2(6)
C17 C16 C1 119.7(6)
C18 C17 C16 120.8(6)
C18 C17 H17A 119.6
C16 C17 H17A 119.6
C19 C18 C17 120.5(6)
C19 C18 H18A 119.8
C17 C18 H18A 119.8
C18 C19 C20 119.8(6)
C18 C19 H19A 120.1
C20 C19 H19A 120.1
C19 C20 C21 120.0(6)
C19 C20 H20A 120.0
C21 C20 H20A 120.0
C16 C21 C20 120.8(6)
C16 C21 H21A 119.6
C20 C21 H21A 119.6
C27 C22 C23 117.6(6)
C27 C22 C1 119.7(6)
C23 C22 C1 122.7(6)
C24 C23 C22 121.6(7)
C24 C23 H23A 119.2
C22 C23 H23A 119.2
C23 C24 C25 118.9(8)
C23 C24 H24A 120.5
C25 C24 H24A 120.5
C26 C25 C24 120.4(7)
C26 C25 H25A 119.8
C24 C25 H25A 119.8
C25 C26 C27 119.7(7)
C25 C26 H26A 120.1
C27 C26 H26A 120.1
C26 C27 C22 121.8(7)
C26 C27 H27A 119.1
C22 C27 H27A 119.1
C30 C28 C6 117.3(6)
C30 C28 C29 120.6(6)
C6 C28 C29 122.0(6)
C28 C29 H29A 109.5
C28 C29 H29B 109.5
H29A C29 H29B 109.5
C28 C29 H29C 109.5
H29A C29 H29C 109.5
H29B C29 H29C 109.5
C31 C30 C28 122.0(6)
C31 C30 H30A 119.0
C28 C30 H30A 119.0
C30 C31 C33 118.2(6)
C30 C31 C32 120.8(7)
C33 C31 C32 121.0(7)
C31 C32 H32A 109.5
C31 C32 H32B 109.5
H32A C32 H32B 109.5
C31 C32 H32C 109.5
H32A C32 H32C 109.5
H32B C32 H32C 109.5
C34 C33 C31 122.2(6)
C34 C33 H33A 118.9
C31 C33 H33A 118.9
C6 C34 C33 117.4(6)
C6 C34 C35 122.1(6)
C33 C34 C35 120.5(6)
C34 C35 H35A 109.5
C34 C35 H35B 109.5
H35A C35 H35B 109.5
C34 C35 H35C 109.5
H35A C35 H35C 109.5
H35B C35 H35C 109.5
C38 C36 C7 117.0(6)
C38 C36 C37 121.9(6)
C7 C36 C37 121.1(6)
C36 C37 H37A 109.5
C36 C37 H37B 109.5
H37A C37 H37B 109.5
C36 C37 H37C 109.5
H37A C37 H37C 109.5
H37B C37 H37C 109.5
C39 C38 C36 123.1(6)
C39 C38 H38A 118.4
C36 C38 H38A 118.4
C38 C39 C41 118.0(6)
C38 C39 C40 121.4(7)
C41 C39 C40 120.6(7)
C39 C40 H40A 109.5
C39 C40 H40B 109.5
H40A C40 H40B 109.5
C39 C40 H40C 109.5
H40A C40 H40C 109.5
H40B C40 H40C 109.5
C39 C41 C42 121.6(6)
C39 C41 H41A 119.2
C42 C41 H41A 119.2
C7 C42 C41 118.4(6)
C7 C42 C43 122.2(6)
C41 C42 C43 119.3(6)
C42 C43 H43A 109.5
C42 C43 H43B 109.5
H43A C43 H43B 109.5
C42 C43 H43C 109.5
H43A C43 H43C 109.5
H43B C43 H43C 109.5
C45 C44 C51 124.7(7)
C45 C44 Ir1 70.0(4)
C51 C44 Ir1 111.8(5)
C45 C44 H44A 117.7
C51 C44 H44A 117.7
Ir1 C44 H44A 88.2
C44 C45 C46 126.1(7)
C44 C45 Ir1 72.9(4)
C46 C45 Ir1 110.8(4)
C44 C45 H45A 117.0
C46 C45 H45A 117.0
Ir1 C45 H45A 86.2
C47 C46 C45 113.6(6)
C47 C46 H46A 108.9
C45 C46 H46A 108.9
C47 C46 H46B 108.9
C45 C46 H46B 108.9
H46A C46 H46B 107.7
C46 C47 C48 114.8(6)
C46 C47 H47A 108.6
C48 C47 H47A 108.6
C46 C47 H47B 108.6
C48 C47 H47B 108.6
H47A C47 H47B 107.5
C49 C48 C47 123.7(8)
C49 C48 Ir1 70.0(4)
C47 C48 Ir1 113.5(5)
C49 C48 H48A 118.1
C47 C48 H48A 118.1
Ir1 C48 H48A 86.5
C48 C49 C50 127.4(7)
C48 C49 Ir1 71.3(4)
C50 C49 Ir1 112.9(5)
C48 C49 H49A 116.3
C50 C49 H49A 116.3
Ir1 C49 H49A 85.6
C51 C50 C49 113.2(7)
C51 C50 H50A 108.9
C49 C50 H50A 108.9
C51 C50 H50B 108.9
C49 C50 H50B 108.9
H50A C50 H50B 107.8
C50 C51 C44 114.4(6)
C50 C51 H51A 108.7
C44 C51 H51A 108.7
C50 C51 H51B 108.7
C44 C51 H51B 108.7
H51A C51 H51B 107.6
C22' C1' C16' 112.4(5)
C22' C1' P1' 108.6(4)
C16' C1' P1' 111.1(4)
C22' C1' H1D 108.2
C16' C1' H1D 108.2
P1' C1' H1D 108.2
N1' C2' N2' 103.7(5)
N1' C2' Ir1' 125.0(4)
N2' C2' Ir1' 131.2(4)
C4' C3' N2' 104.7(5)
C4' C3' P1' 132.1(5)
N2' C3' P1' 122.5(4)
C3' C4' N1' 108.2(5)
C3' C4' H4D 125.9
N1' C4' H4D 125.9
C14' C5' C8' 119.3(5)
C14' C5' P1' 126.0(5)
C8' C5' P1' 114.7(4)
C28' C6' C34' 122.4(6)
C28' C6' N1' 119.4(5)
C34' C6' N1' 118.1(5)
C42' C7' C36' 122.2(5)
C42' C7' N2' 119.7(5)
C36' C7' N2' 117.8(5)
C10' C8' C5' 119.3(6)
C10' C8' C9' 117.2(6)
C5' C8' C9' 123.5(5)
C8' C9' H9D 109.5
C8' C9' H9E 109.5
H9D C9' H9E 109.5
C8' C9' H9F 109.5
H9D C9' H9F 109.5
H9E C9' H9F 109.5
C11' C10' C8' 122.0(6)
C11' C10' H10D 119.0
C8' C10' H10D 119.0
C13' C11' C10' 117.8(6)
C13' C11' C12' 121.2(6)
C10' C11' C12' 120.9(6)
C11' C12' H12D 109.5
C11' C12' H12E 109.5
H12D C12' H12E 109.5
C11' C12' H12F 109.5
H12D C12' H12F 109.5
H12E C12' H12F 109.5
C11' C13' C14' 123.0(6)
C11' C13' H13D 118.5
C14' C13' H13D 118.5
C13' C14' C5' 118.6(6)
C13' C14' C15' 118.3(6)
C5' C14' C15' 123.1(6)
C14' C15' H15D 109.5
C14' C15' H15E 109.5
H15D C15' H15E 109.5
C14' C15' H15F 109.5
H15D C15' H15F 109.5
H15E C15' H15F 109.5
C21' C16' C17' 118.9(6)
C21' C16' C1' 119.1(6)
C17' C16' C1' 121.9(5)
C18' C17' C16' 120.9(6)
C18' C17' H17D 119.5
C16' C17' H17D 119.5
C19' C18' C17' 120.2(7)
C19' C18' H18D 119.9
C17' C18' H18D 119.9
C18' C19' C20' 119.3(6)
C18' C19' H19D 120.3
C20' C19' H19D 120.3
C19' C20' C21' 120.8(6)
C19' C20' H20D 119.6
C21' C20' H20D 119.6
C16' C21' C20' 119.8(6)
C16' C21' H21D 120.1
C20' C21' H21D 120.1
C27' C22' C23' 118.3(6)
C27' C22' C1' 122.3(6)
C23' C22' C1' 119.5(5)
C24' C23' C22' 121.3(6)
C24' C23' H23D 119.3
C22' C23' H23D 119.3
C23' C24' C25' 119.5(6)
C23' C24' H24D 120.2
C25' C24' H24D 120.2
C26' C25' C24' 119.8(6)
C26' C25' H25D 120.1
C24' C25' H25D 120.1
C25' C26' C27' 120.2(7)
C25' C26' H26D 119.9
C27' C26' H26D 119.9
C22' C27' C26' 120.9(6)
C22' C27' H27D 119.6
C26' C27' H27D 119.6
C30' C28' C6' 117.9(6)
C30' C28' C29' 121.6(6)
C6' C28' C29' 120.5(6)
C28' C29' H29D 109.5
C28' C29' H29E 109.5
H29D C29' H29E 109.5
C28' C29' H29F 109.5
H29D C29' H29F 109.5
H29E C29' H29F 109.5
C28' C30' C31' 121.5(6)
C28' C30' H30D 119.2
C31' C30' H30D 119.2
C33' C31' C30' 118.2(6)
C33' C31' C32' 121.6(7)
C30' C31' C32' 120.1(7)
C31' C32' H32D 109.5
C31' C32' H32E 109.5
H32D C32' H32E 109.5
C31' C32' H32F 109.5
H32D C32' H32F 109.5
H32E C32' H32F 109.5
C31' C33' C34' 122.7(6)
C31' C33' H33D 118.7
C34' C33' H33D 118.7
C33' C34' C6' 117.0(6)
C33' C34' C35' 120.4(6)
C6' C34' C35' 122.3(6)
C34' C35' H35D 109.5
C34' C35' H35E 109.5
H35D C35' H35E 109.5
C34' C35' H35F 109.5
H35D C35' H35F 109.5
H35E C35' H35F 109.5
C38' C36' C7' 117.6(6)
C38' C36' C37' 120.4(6)
C7' C36' C37' 122.0(5)
C36' C37' H37D 109.5
C36' C37' H37E 109.5
H37D C37' H37E 109.5
C36' C37' H37F 109.5
H37D C37' H37F 109.5
H37E C37' H37F 109.5
C36' C38' C39' 121.0(6)
C36' C38' H38D 119.5
C39' C38' H38D 119.5
C41' C39' C38' 119.0(6)
C41' C39' C40' 121.4(6)
C38' C39' C40' 119.6(6)
C39' C40' H40D 109.5
C39' C40' H40E 109.5
H40D C40' H40E 109.5
C39' C40' H40F 109.5
H40D C40' H40F 109.5
H40E C40' H40F 109.5
C39' C41' C42' 122.6(6)
C39' C41' H41D 118.7
C42' C41' H41D 118.7
C41' C42' C7' 117.6(6)
C41' C42' C43' 121.1(6)
C7' C42' C43' 121.2(5)
C42' C43' H43D 109.5
C42' C43' H43E 109.5
H43D C43' H43E 109.5
C42' C43' H43F 109.5
H43D C43' H43F 109.5
H43E C43' H43F 109.5
C45' C44' C51' 127.4(7)
C45' C44' Ir1' 72.1(3)
C51' C44' Ir1' 109.3(4)
C45' C44' H44D 116.3
C51' C44' H44D 116.3
Ir1' C44' H44D 88.5
C44' C45' C46' 123.3(6)
C44' C45' Ir1' 70.5(3)
C46' C45' Ir1' 111.8(4)
C44' C45' H45D 118.4
C46' C45' H45D 118.4
Ir1' C45' H45D 87.8
C47' C46' C45' 112.7(6)
C47' C46' H46D 109.0
C45' C46' H46D 109.0
C47' C46' H46E 109.0
C45' C46' H46E 109.0
H46D C46' H46E 107.8
C46' C47' C48' 113.2(6)
C46' C47' H47D 108.9
C48' C47' H47D 108.9
C46' C47' H47E 108.9
C48' C47' H47E 108.9
H47D C47' H47E 107.7
C49' C48' C47' 127.2(6)
C49' C48' Ir1' 71.4(4)
C47' C48' Ir1' 111.9(5)
C49' C48' H48D 116.4
C47' C48' H48D 116.4
Ir1' C48' H48D 86.6
C48' C49' C50' 122.3(6)
C48' C49' Ir1' 69.5(4)
C50' C49' Ir1' 113.7(5)
C48' C49' H49D 118.8
C50' C49' H49D 118.8
Ir1' C49' H49D 86.9
C51' C50' C49' 112.3(6)
C51' C50' H50D 109.1
C49' C50' H50D 109.1
C51' C50' H50E 109.1
C49' C50' H50E 109.1
H50D C50' H50E 107.9
C44' C51' C50' 113.5(6)
C44' C51' H51D 108.9
C50' C51' H51D 108.9
C44' C51' H51E 108.9
C50' C51' H51E 108.9
H51D C51' H51E 107.7
Cl3 C52 Cl4 112.6(5)
Cl3 C52 H52A 109.1
Cl4 C52 H52A 109.1
Cl3 C52 H52B 109.1
Cl4 C52 H52B 109.1
H52A C52 H52B 107.8
Cl6 C53 Cl5 112.5(5)
Cl6 C53 H53A 109.1
Cl5 C53 H53A 109.1
Cl6 C53 H53B 109.1
Cl5 C53 H53B 109.1
H53A C53 H53B 107.8
Cl8 C54 Cl7 103.3(8)
Cl8 C54 H54A 111.1
Cl7 C54 H54A 111.1
Cl8 C54 H54B 111.1
Cl7 C54 H54B 111.1
H54A C54 H54B 109.1
C2 N1 C4 111.2(5)
C2 N1 C6 125.3(5)
C4 N1 C6 123.2(5)
C2 N2 C3 111.7(5)
C2 N2 C7 125.3(5)
C3 N2 C7 122.7(5)
C2' N1' C4' 111.2(5)
C2' N1' C6' 125.3(5)
C4' N1' C6' 123.0(5)
C2' N2' C3' 112.3(5)
C2' N2' C7' 126.6(5)
C3' N2' C7' 121.2(5)
C3 P1 C5 104.1(3)
C3 P1 C1 98.8(3)
C5 P1 C1 106.6(3)
C3' P1' C5' 106.4(3)
C3' P1' C1' 98.2(3)
C5' P1' C1' 107.0(3)
C2 Ir1 C49 91.8(3)
C2 Ir1 C48 92.4(3)
C49 Ir1 C48 38.7(3)
C2 Ir1 C45 158.8(2)
C49 Ir1 C45 95.3(3)
C48 Ir1 C45 81.0(3)
C2 Ir1 C44 164.0(2)
C49 Ir1 C44 80.6(3)
C48 Ir1 C44 90.4(3)
C45 Ir1 C44 37.1(2)
C2 Ir1 Cl1 93.43(17)
C49 Ir1 Cl1 158.2(2)
C48 Ir1 Cl1 161.5(2)
C45 Ir1 Cl1 87.34(19)
C44 Ir1 Cl1 88.78(19)
C2' Ir1' C48' 93.1(2)
C2' Ir1' C49' 92.8(2)
C48' Ir1' C49' 39.2(3)
C2' Ir1' C44' 156.3(2)
C48' Ir1' C44' 96.1(3)
C49' Ir1' C44' 80.9(3)
C2' Ir1' C45' 166.3(2)
C48' Ir1' C45' 80.7(2)
C49' Ir1' C45' 90.1(2)
C44' Ir1' C45' 37.4(2)
C2' Ir1' Cl1' 93.24(16)
C48' Ir1' Cl1' 155.86(19)
C49' Ir1' Cl1' 163.0(2)
C44' Ir1' Cl1' 87.20(19)
C45' Ir1' Cl1' 87.79(17)

loop_
_geom_bond_atom_site_label_1
_geom_bond_atom_site_label_2
_geom_bond_distance
C1 C22 1.516(8)
C1 C16 1.519(8)
C1 P1 1.878(6)
C1 H1A 1.0000
C2 N2 1.359(8)
C2 N1 1.368(7)
C2 Ir1 2.054(6)
C3 C4 1.342(8)
C3 N2 1.410(7)
C3 P1 1.828(6)
C4 N1 1.382(7)
C4 H4A 0.9500
C5 C14 1.409(8)
C5 C8 1.425(8)
C5 P1 1.853(6)
C6 C34 1.379(8)
C6 C28 1.396(8)
C6 N1 1.451(7)
C7 C42 1.396(8)
C7 C36 1.402(8)
C7 N2 1.441(8)
C8 C10 1.388(8)
C8 C9 1.500(9)
C9 H9A 0.9800
C9 H9B 0.9800
C9 H9C 0.9800
C10 C11 1.385(9)
C10 H10A 0.9500
C11 C13 1.383(9)
C11 C12 1.516(9)
C12 H12A 0.9800
C12 H12B 0.9800
C12 H12C 0.9800
C13 C14 1.390(8)
C13 H13A 0.9500
C14 C15 1.516(8)
C15 H15A 0.9800
C15 H15B 0.9800
C15 H15C 0.9800
C16 C21 1.390(9)
C16 C17 1.392(9)
C17 C18 1.389(9)
C17 H17A 0.9500
C18 C19 1.369(10)
C18 H18A 0.9500
C19 C20 1.381(10)
C19 H19A 0.9500
C20 C21 1.393(9)
C20 H20A 0.9500
C21 H21A 0.9500
C22 C27 1.393(9)
C22 C23 1.395(9)
C23 C24 1.393(10)
C23 H23A 0.9500
C24 C25 1.399(12)
C24 H24A 0.9500
C25 C26 1.376(12)
C25 H25A 0.9500
C26 C27 1.384(9)
C26 H26A 0.9500
C27 H27A 0.9500
C28 C30 1.389(9)
C28 C29 1.508(9)
C29 H29A 0.9800
C29 H29B 0.9800
C29 H29C 0.9800
C30 C31 1.380(10)
C30 H30A 0.9500
C31 C33 1.389(10)
C31 C32 1.502(9)
C32 H32A 0.9800
C32 H32B 0.9800
C32 H32C 0.9800
C33 C34 1.388(9)
C33 H33A 0.9500
C34 C35 1.504(9)
C35 H35A 0.9800
C35 H35B 0.9800
C35 H35C 0.9800
C36 C38 1.401(9)
C36 C37 1.492(9)
C37 H37A 0.9800
C37 H37B 0.9800
C37 H37C 0.9800
C38 C39 1.385(10)
C38 H38A 0.9500
C39 C41 1.393(10)
C39 C40 1.517(9)
C40 H40A 0.9800
C40 H40B 0.9800
C40 H40C 0.9800
C41 C42 1.401(9)
C41 H41A 0.9500
C42 C43 1.510(9)
C43 H43A 0.9800
C43 H43B 0.9800
C43 H43C 0.9800
C44 C45 1.385(9)
C44 C51 1.504(10)
C44 Ir1 2.195(6)
C44 H44A 0.9500
C45 C46 1.503(10)
C45 Ir1 2.159(6)
C45 H45A 0.9500
C46 C47 1.480(11)
C46 H46A 0.9900
C46 H46B 0.9900
C47 C48 1.519(10)
C47 H47A 0.9900
C47 H47B 0.9900
C48 C49 1.388(11)
C48 Ir1 2.102(7)
C48 H48A 0.9500
C49 C50 1.515(11)
C49 Ir1 2.086(7)
C49 H49A 0.9500
C50 C51 1.498(12)
C50 H50A 0.9900
C50 H50B 0.9900
C51 H51A 0.9900
C51 H51B 0.9900
C1' C22' 1.522(8)
C1' C16' 1.523(8)
C1' P1' 1.875(6)
C1' H1D 1.0000
C2' N1' 1.358(8)
C2' N2' 1.368(7)
C2' Ir1' 2.056(6)
C3' C4' 1.351(8)
C3' N2' 1.410(7)
C3' P1' 1.815(6)
C4' N1' 1.394(7)
C4' H4D 0.9500
C5' C14' 1.414(8)
C5' C8' 1.419(8)
C5' P1' 1.839(6)
C6' C28' 1.397(9)
C6' C34' 1.399(9)
C6' N1' 1.439(7)
C7' C42' 1.400(8)
C7' C36' 1.408(8)
C7' N2' 1.434(7)
C8' C10' 1.402(8)
C8' C9' 1.507(8)
C9' H9D 0.9800
C9' H9E 0.9800
C9' H9F 0.9800
C10' C11' 1.389(9)
C10' H10D 0.9500
C11' C13' 1.384(9)
C11' C12' 1.498(8)
C12' H12D 0.9800
C12' H12E 0.9800
C12' H12F 0.9800
C13' C14' 1.401(9)
C13' H13D 0.9500
C14' C15' 1.489(9)
C15' H15D 0.9800
C15' H15E 0.9800
C15' H15F 0.9800
C16' C21' 1.375(8)
C16' C17' 1.386(9)
C17' C18' 1.384(9)
C17' H17D 0.9500
C18' C19' 1.370(10)
C18' H18D 0.9500
C19' C20' 1.378(11)
C19' H19D 0.9500
C20' C21' 1.396(9)
C20' H20D 0.9500
C21' H21D 0.9500
C22' C27' 1.390(9)
C22' C23' 1.393(9)
C23' C24' 1.390(9)
C23' H23D 0.9500
C24' C25' 1.394(10)
C24' H24D 0.9500
C25' C26' 1.378(10)
C25' H25D 0.9500
C26' C27' 1.396(9)
C26' H26D 0.9500
C27' H27D 0.9500
C28' C30' 1.385(9)
C28' C29' 1.518(9)
C29' H29D 0.9800
C29' H29E 0.9800
C29' H29F 0.9800
C30' C31' 1.403(10)
C30' H30D 0.9500
C31' C33' 1.383(10)
C31' C32' 1.515(9)
C32' H32D 0.9800
C32' H32E 0.9800
C32' H32F 0.9800
C33' C34' 1.388(9)
C33' H33D 0.9500
C34' C35' 1.489(9)
C35' H35D 0.9800
C35' H35E 0.9800
C35' H35F 0.9800
C36' C38' 1.394(9)
C36' C37' 1.510(9)
C37' H37D 0.9800
C37' H37E 0.9800
C37' H37F 0.9800
C38' C39' 1.403(9)
C38' H38D 0.9500
C39' C41' 1.375(9)
C39' C40' 1.512(9)
C40' H40D 0.9800
C40' H40E 0.9800
C40' H40F 0.9800
C41' C42' 1.378(9)
C41' H41D 0.9500
C42' C43' 1.503(8)
C43' H43D 0.9800
C43' H43E 0.9800
C43' H43F 0.9800
C44' C45' 1.398(9)
C44' C51' 1.493(10)
C44' Ir1' 2.170(6)
C44' H44D 0.9500
C45' C46' 1.519(9)
C45' Ir1' 2.191(6)
C45' H45D 0.9500
C46' C47' 1.492(10)
C46' H46D 0.9900
C46' H46E 0.9900
C47' C48' 1.513(9)
C47' H47D 0.9900
C47' H47E 0.9900
C48' C49' 1.408(10)
C48' Ir1' 2.088(6)
C48' H48D 0.9500
C49' C50' 1.525(9)
C49' Ir1' 2.112(6)
C49' H49D 0.9500
C50' C51' 1.501(11)
C50' H50D 0.9900
C50' H50E 0.9900
C51' H51D 0.9900
C51' H51E 0.9900
C52 Cl3 1.746(9)
C52 Cl4 1.762(10)
C52 H52A 0.9900
C52 H52B 0.9900
C53 Cl6 1.746(9)
C53 Cl5 1.757(9)
C53 H53A 0.9900
C53 H53B 0.9900
C54 Cl8 1.759(15)
C54 Cl7 1.869(17)
C54 H54A 0.9900
C54 H54B 0.9900
Cl1 Ir1 2.3681(16)
Cl1' Ir1' 2.3725(15)

loop_
_geom_torsion_atom_site_label_1
_geom_torsion_atom_site_label_2
_geom_torsion_atom_site_label_3
_geom_torsion_atom_site_label_4
_geom_torsion
N2 C3 C4 N1 0.7(7)
P1 C3 C4 N1 174.0(5)
C14 C5 C8 C10 1.4(8)
P1 C5 C8 C10 177.4(4)
C14 C5 C8 C9 -175.4(6)
P1 C5 C8 C9 0.6(9)
C5 C8 C10 C11 -0.6(9)
C9 C8 C10 C11 176.4(6)
C8 C10 C11 C13 -0.4(9)
C8 C10 C11 C12 178.3(6)
C10 C11 C13 C14 0.5(9)
C12 C11 C13 C14 -178.1(6)
C11 C13 C14 C5 0.3(9)
C11 C13 C14 C15 -179.9(5)
C8 C5 C14 C13 -1.3(8)
P1 C5 C14 C13 -177.7(4)
C8 C5 C14 C15 179.0(5)
P1 C5 C14 C15 2.6(7)
C22 C1 C16 C21 -73.3(7)
P1 C1 C16 C21 49.9(7)
C22 C1 C16 C17 104.0(7)
P1 C1 C16 C17 -132.8(5)
C21 C16 C17 C18 0.7(9)
C1 C16 C17 C18 -176.8(6)
C16 C17 C18 C19 -0.3(10)
C17 C18 C19 C20 -0.2(10)
C18 C19 C20 C21 0.3(10)
C17 C16 C21 C20 -0.6(9)
C1 C16 C21 C20 176.8(6)
C19 C20 C21 C16 0.1(10)
C16 C1 C22 C27 -102.4(7)
P1 C1 C22 C27 134.1(5)
C16 C1 C22 C23 76.1(8)
P1 C1 C22 C23 -47.4(7)
C27 C22 C23 C24 -1.1(10)
C1 C22 C23 C24 -179.6(6)
C22 C23 C24 C25 0.5(12)
C23 C24 C25 C26 0.4(12)
C24 C25 C26 C27 -0.6(12)
C25 C26 C27 C22 0.0(11)
C23 C22 C27 C26 0.8(10)
C1 C22 C27 C26 179.5(6)
C34 C6 C28 C30 -7.1(9)
N1 C6 C28 C30 176.4(5)
C34 C6 C28 C29 168.4(6)
N1 C6 C28 C29 -8.1(9)
C6 C28 C30 C31 2.2(9)
C29 C28 C30 C31 -173.3(6)
C28 C30 C31 C33 2.0(10)
C28 C30 C31 C32 179.2(6)
C30 C31 C33 C34 -1.8(10)
C32 C31 C33 C34 -179.0(6)
C28 C6 C34 C33 7.4(9)
N1 C6 C34 C33 -176.2(5)
C28 C6 C34 C35 -170.9(6)
N1 C6 C34 C35 5.5(9)
C31 C33 C34 C6 -2.8(9)
C31 C33 C34 C35 175.5(6)
C42 C7 C36 C38 -2.1(9)
N2 C7 C36 C38 179.9(5)
C42 C7 C36 C37 176.8(6)
N2 C7 C36 C37 -1.2(9)
C7 C36 C38 C39 0.4(9)
C37 C36 C38 C39 -178.5(6)
C36 C38 C39 C41 0.7(10)
C36 C38 C39 C40 -177.6(6)
C38 C39 C41 C42 -0.2(10)
C40 C39 C41 C42 178.1(6)
C36 C7 C42 C41 2.5(9)
N2 C7 C42 C41 -179.4(5)
C36 C7 C42 C43 -175.0(6)
N2 C7 C42 C43 3.0(9)
C39 C41 C42 C7 -1.4(10)
C39 C41 C42 C43 176.3(6)
C51 C44 C45 C46 0.4(11)
Ir1 C44 C45 C46 103.6(7)
C51 C44 C45 Ir1 -103.2(6)
C44 C45 C46 C47 -55.3(11)
Ir1 C45 C46 C47 28.2(9)
C45 C46 C47 C48 -21.7(12)
C46 C47 C48 C49 85.3(11)
C46 C47 C48 Ir1 4.4(11)
C47 C48 C49 C50 -0.6(12)
Ir1 C48 C49 C50 104.9(8)
C47 C48 C49 Ir1 -105.5(7)
C48 C49 C50 C51 -52.9(13)
Ir1 C49 C50 C51 30.4(11)
C49 C50 C51 C44 -23.1(13)
C45 C44 C51 C50 85.8(10)
Ir1 C44 C51 C50 5.7(10)
N2' C3' C4' N1' -0.2(6)
P1' C3' C4' N1' -170.1(5)
C14' C5' C8' C10' 0.1(9)
P1' C5' C8' C10' -179.3(4)
C14' C5' C8' C9' -178.3(6)
P1' C5' C8' C9' 2.3(8)
C5' C8' C10' C11' -0.6(9)
C9' C8' C10' C11' 177.9(6)
C8' C10' C11' C13' 0.2(9)
C8' C10' C11' C12' 178.8(6)
C10' C11' C13' C14' 0.7(9)
C12' C11' C13' C14' -177.9(6)
C11' C13' C14' C5' -1.1(9)
C11' C13' C14' C15' 179.4(6)
C8' C5' C14' C13' 0.7(9)
P1' C5' C14' C13' -179.9(5)
C8' C5' C14' C15' -179.9(6)
P1' C5' C14' C15' -0.5(9)
C22' C1' C16' C21' -101.8(6)
P1' C1' C16' C21' 136.3(5)
C22' C1' C16' C17' 76.0(7)
P1' C1' C16' C17' -46.0(7)
C21' C16' C17' C18' 0.7(9)
C1' C16' C17' C18' -177.1(6)
C16' C17' C18' C19' 0.4(10)
C17' C18' C19' C20' -0.4(10)
C18' C19' C20' C21' -0.7(11)
C17' C16' C21' C20' -1.7(9)
C1' C16' C21' C20' 176.1(6)
C19' C20' C21' C16' 1.8(10)
C16' C1' C22' C27' -74.4(7)
P1' C1' C22' C27' 48.9(7)
C16' C1' C22' C23' 105.8(6)
P1' C1' C22' C23' -130.9(5)
C27' C22' C23' C24' -0.6(9)
C1' C22' C23' C24' 179.1(6)
C22' C23' C24' C25' 0.4(10)
C23' C24' C25' C26' 1.0(10)
C24' C25' C26' C27' -2.2(10)
C23' C22' C27' C26' -0.6(9)
C1' C22' C27' C26' 179.7(6)
C25' C26' C27' C22' 2.0(10)
C34' C6' C28' C30' -5.8(9)
N1' C6' C28' C30' 177.1(5)
C34' C6' C28' C29' 170.3(6)
N1' C6' C28' C29' -6.8(8)
C6' C28' C30' C31' 1.7(9)
C29' C28' C30' C31' -174.3(6)
C28' C30' C31' C33' 1.7(10)
C28' C30' C31' C32' -179.7(6)
C30' C31' C33' C34' -1.3(10)
C32' C31' C33' C34' -179.8(6)
C31' C33' C34' C6' -2.5(10)
C31' C33' C34' C35' 171.7(6)
C28' C6' C34' C33' 6.2(9)
N1' C6' C34' C33' -176.7(5)
C28' C6' C34' C35' -167.9(6)
N1' C6' C34' C35' 9.2(9)
C42' C7' C36' C38' -2.5(8)
N2' C7' C36' C38' -176.0(5)
C42' C7' C36' C37' 174.8(6)
N2' C7' C36' C37' 1.3(8)
C7' C36' C38' C39' 2.7(9)
C37' C36' C38' C39' -174.7(6)
C36' C38' C39' C41' -1.7(9)
C36' C38' C39' C40' 177.7(6)
C38' C39' C41' C42' 0.4(9)
C40' C39' C41' C42' -179.0(6)
C39' C41' C42' C7' -0.2(9)
C39' C41' C42' C43' 177.5(6)
C36' C7' C42' C41' 1.3(9)
N2' C7' C42' C41' 174.7(5)
C36' C7' C42' C43' -176.4(5)
N2' C7' C42' C43' -3.0(8)
C51' C44' C45' C46' 2.9(10)
Ir1' C44' C45' C46' 103.8(6)
C51' C44' C45' Ir1' -100.9(6)
C44' C45' C46' C47' -91.6(8)
Ir1' C45' C46' C47' -11.2(8)
C45' C46' C47' C48' 30.0(9)
C46' C47' C48' C49' 47.5(10)
C46' C47' C48' Ir1' -35.2(8)
C47' C48' C49' C50' 2.1(11)
Ir1' C48' C49' C50' 105.8(6)
C47' C48' C49' Ir1' -103.7(7)
C48' C49' C50' C51' -91.7(9)
Ir1' C49' C50' C51' -11.8(9)
C45' C44' C51' C50' 46.3(10)
Ir1' C44' C51' C50' -35.5(8)
C49' C50' C51' C44' 31.6(10)
N2 C2 N1 C4 -0.7(6)
Ir1 C2 N1 C4 179.3(4)
N2 C2 N1 C6 172.2(5)
Ir1 C2 N1 C6 -7.7(8)
C3 C4 N1 C2 0.0(7)
C3 C4 N1 C6 -173.2(5)
C34 C6 N1 C2 88.7(7)
C28 C6 N1 C2 -94.7(7)
C34 C6 N1 C4 -99.1(7)
C28 C6 N1 C4 77.5(7)
N1 C2 N2 C3 1.2(6)
Ir1 C2 N2 C3 -178.8(4)
N1 C2 N2 C7 -172.9(5)
Ir1 C2 N2 C7 7.0(9)
C4 C3 N2 C2 -1.2(7)
P1 C3 N2 C2 -175.5(4)
C4 C3 N2 C7 173.1(5)
P1 C3 N2 C7 -1.2(8)
C42 C7 N2 C2 94.4(7)
C36 C7 N2 C2 -87.6(7)
C42 C7 N2 C3 -79.2(7)
C36 C7 N2 C3 98.9(7)
N2' C2' N1' C4' 0.7(6)
Ir1' C2' N1' C4' -177.1(4)
N2' C2' N1' C6' -171.8(5)
Ir1' C2' N1' C6' 10.4(8)
C3' C4' N1' C2' -0.3(7)
C3' C4' N1' C6' 172.3(5)
C28' C6' N1' C2' -93.4(7)
C34' C6' N1' C2' 89.3(7)
C28' C6' N1' C4' 94.9(7)
C34' C6' N1' C4' -82.3(7)
N1' C2' N2' C3' -0.8(6)
Ir1' C2' N2' C3' 176.8(4)
N1' C2' N2' C7' 177.3(5)
Ir1' C2' N2' C7' -5.1(9)
C4' C3' N2' C2' 0.6(7)
P1' C3' N2' C2' 171.8(4)
C4' C3' N2' C7' -177.6(5)
P1' C3' N2' C7' -6.4(7)
C42' C7' N2' C2' 87.4(7)
C36' C7' N2' C2' -98.8(7)
C42' C7' N2' C3' -94.6(7)
C36' C7' N2' C3' 79.1(7)
C4 C3 P1 C5 104.2(6)
N2 C3 P1 C5 -83.3(5)
C4 C3 P1 C1 -5.5(7)
N2 C3 P1 C1 167.0(5)
C14 C5 P1 C3 127.9(4)
C8 C5 P1 C3 -48.2(6)
C14 C5 P1 C1 -128.3(4)
C8 C5 P1 C1 55.6(6)
C22 C1 P1 C3 -70.4(4)
C16 C1 P1 C3 165.2(4)
C22 C1 P1 C5 -178.1(4)
C16 C1 P1 C5 57.6(5)
C4' C3' P1' C5' -112.1(6)
N2' C3' P1' C5' 79.5(5)
C4' C3' P1' C1' -1.6(7)
N2' C3' P1' C1' -170.0(5)
C14' C5' P1' C3' 49.1(6)
C8' C5' P1' C3' -131.5(5)
C14' C5' P1' C1' -55.1(6)
C8' C5' P1' C1' 124.3(5)
C22' C1' P1' C3' 75.5(4)
C16' C1' P1' C3' -160.4(4)
C22' C1' P1' C5' -174.5(4)
C16' C1' P1' C5' -50.3(5)
N2 C2 Ir1 C49 -67.1(6)
N1 C2 Ir1 C49 112.8(5)
N2 C2 Ir1 C48 -105.9(6)
N1 C2 Ir1 C48 74.1(5)
N2 C2 Ir1 C45 -176.8(6)
N1 C2 Ir1 C45 3.1(10)
N2 C2 Ir1 C44 -5.9(13)
N1 C2 Ir1 C44 174.0(8)
N2 C2 Ir1 Cl1 91.7(5)
N1 C2 Ir1 Cl1 -88.4(5)
C48 C49 Ir1 C2 -91.5(4)
C50 C49 Ir1 C2 144.9(7)
C50 C49 Ir1 C48 -123.5(8)
C48 C49 Ir1 C45 68.4(4)
C50 C49 Ir1 C45 -55.1(7)
C48 C49 Ir1 C44 102.6(4)
C50 C49 Ir1 C44 -20.9(6)
C48 C49 Ir1 Cl1 164.5(4)
C50 C49 Ir1 Cl1 41.0(10)
C49 C48 Ir1 C2 89.9(4)
C47 C48 Ir1 C2 -151.0(7)
C47 C48 Ir1 C49 119.1(8)
C49 C48 Ir1 C45 -110.4(4)
C47 C48 Ir1 C45 8.7(7)
C49 C48 Ir1 C44 -74.4(4)
C47 C48 Ir1 C44 44.7(7)
C49 C48 Ir1 Cl1 -161.8(5)
C47 C48 Ir1 Cl1 -42.7(11)
C44 C45 Ir1 C2 175.9(6)
C46 C45 Ir1 C2 53.0(10)
C44 C45 Ir1 C49 66.8(5)
C46 C45 Ir1 C49 -56.1(6)
C44 C45 Ir1 C48 102.9(5)
C46 C45 Ir1 C48 -20.0(6)
C46 C45 Ir1 C44 -122.9(8)
C44 C45 Ir1 Cl1 -91.5(4)
C46 C45 Ir1 Cl1 145.7(5)
C45 C44 Ir1 C2 -174.5(8)
C51 C44 Ir1 C2 -54.1(12)
C45 C44 Ir1 C49 -111.9(5)
C51 C44 Ir1 C49 8.5(6)
C45 C44 Ir1 C48 -74.3(5)
C51 C44 Ir1 C48 46.1(6)
C51 C44 Ir1 C45 120.4(7)
C45 C44 Ir1 Cl1 87.2(4)
C51 C44 Ir1 Cl1 -152.4(5)
N1' C2' Ir1' C48' -121.3(5)
N2' C2' Ir1' C48' 61.5(6)
N1' C2' Ir1' C49' -82.1(5)
N2' C2' Ir1' C49' 100.7(6)
N1' C2' Ir1' C44' -8.4(9)
N2' C2' Ir1' C44' 174.4(5)
N1' C2' Ir1' C45' 175.9(8)
N2' C2' Ir1' C45' -1.3(13)
N1' C2' Ir1' Cl1' 82.0(5)
N2' C2' Ir1' Cl1' -95.2(5)
C49' C48' Ir1' C2' 90.6(4)
C47' C48' Ir1' C2' -145.8(5)
C47' C48' Ir1' C49' 123.5(7)
C49' C48' Ir1' C44' -67.5(4)
C47' C48' Ir1' C44' 56.0(5)
C49' C48' Ir1' C45' -101.7(4)
C47' C48' Ir1' C45' 21.8(5)
C49' C48' Ir1' Cl1' -164.3(3)
C47' C48' Ir1' Cl1' -40.7(8)
C48' C49' Ir1' C2' -91.5(4)
C50' C49' Ir1' C2' 151.2(6)
C50' C49' Ir1' C48' -117.3(7)
C48' C49' Ir1' C44' 111.5(4)
C50' C49' Ir1' C44' -5.8(6)
C48' C49' Ir1' C45' 75.1(4)
C50' C49' Ir1' C45' -42.2(6)
C48' C49' Ir1' Cl1' 157.8(5)
C50' C49' Ir1' Cl1' 40.4(10)
C45' C44' Ir1' C2' -178.3(5)
C51' C44' Ir1' C2' -54.0(9)
C45' C44' Ir1' C48' -66.0(4)
C51' C44' Ir1' C48' 58.3(5)
C45' C44' Ir1' C49' -102.2(4)
C51' C44' Ir1' C49' 22.1(5)
C51' C44' Ir1' C45' 124.3(7)
C45' C44' Ir1' Cl1' 90.0(4)
C51' C44' Ir1' Cl1' -145.7(5)
C44' C45' Ir1' C2' 177.1(9)
C46' C45' Ir1' C2' 58.1(12)
C44' C45' Ir1' C48' 113.0(4)
C46' C45' Ir1' C48' -6.0(5)
C44' C45' Ir1' C49' 74.8(4)
C46' C45' Ir1' C49' -44.2(5)
C46' C45' Ir1' C44' -119.0(7)
C44' C45' Ir1' Cl1' -88.3(4)
C46' C45' Ir1' Cl1' 152.7(5)
